data_2214325
loop_
_publ_author_name
'Chen, Xue-Jun'
'Tan, Sheng'
'Shang, Zhen-Hua'
'Feng, Guang-Bin'

_publ_section_title
;
 1-[2-(2-Thienylcarbonyl)ethyl]-4-[3-(trifluoromethyl)phenyl]piperazin-1-ium
 chloride
;
_journal_coeditor_code LH2431
_journal_issue 7
_journal_name_full 'Acta Crystallographica Section E'
_journal_page_first o3285
_journal_page_last o3285
_journal_paper_doi 10.1107/S1600536807029522
_journal_volume 63
_journal_year 2007
_chemical_formula_iupac 'C18 H20 F3 N2 O S +, Cl -'
_chemical_formula_moiety 'C18 H20 F3 N2 O S +, Cl -'
_chemical_formula_sum 'C18 H20 Cl F3 N2 O S'
_chemical_formula_weight 404.89
_chemical_name_systematic
;
1-[2-(2-Thienylcarbonyl)ethyl]-4-[3-(trifluoromethyl)phenyl]piperazin-1-ium
chloride
;
_space_group_IT_number 14
_symmetry_cell_setting monoclinic
_symmetry_space_group_name_Hall '-P 2yn'
_symmetry_space_group_name_H-M 'P 1 21/n 1'
_cell_angle_alpha 90.00
_cell_angle_beta 90.040(6)
_cell_angle_gamma 90.00
_cell_formula_units_Z 8
_cell_length_a 10.5715(14)
_cell_length_b 10.4989(14)
_cell_length_c 34.966(8)
_cell_measurement_reflns_used 3440
_cell_measurement_temperature 294(2)
_cell_measurement_theta_max 22.63
_cell_measurement_theta_min 2.26
_cell_volume 3880.8(11)
_computing_cell_refinement 'SAINT (Bruker, 1997)'
_computing_data_collection 'SMART (Bruker, 1997)'
_computing_data_reduction SAINT
_computing_molecular_graphics 'SHELXTL (Bruker, 1997)'
_computing_publication_material SHELXTL
_computing_structure_refinement 'SHELXL97 (Sheldrick, 1997)'
_computing_structure_solution 'SHELXS97 (Sheldrick, 1997)'
_diffrn_ambient_temperature 294(2)
_diffrn_measured_fraction_theta_full 0.993
_diffrn_measured_fraction_theta_max 0.993
_diffrn_measurement_device_type 'Bruker SMART CCD'
_diffrn_measurement_method '\f and \w'
_diffrn_radiation_monochromator graphite
_diffrn_radiation_source 'fine-focus sealed tube'
_diffrn_radiation_type MoK\a
_diffrn_radiation_wavelength 0.71073
_diffrn_reflns_av_R_equivalents 0.0610
_diffrn_reflns_av_sigmaI/netI 0.0876
_diffrn_reflns_limit_h_max 8
_diffrn_reflns_limit_h_min -13
_diffrn_reflns_limit_k_max 13
_diffrn_reflns_limit_k_min -11
_diffrn_reflns_limit_l_max 33
_diffrn_reflns_limit_l_min -43
_diffrn_reflns_number 21590
_diffrn_reflns_theta_full 26.50
_diffrn_reflns_theta_max 26.50
_diffrn_reflns_theta_min 1.16
_diffrn_standards_decay_% 0
_diffrn_standards_interval_count 0
_diffrn_standards_interval_time 0
_diffrn_standards_number 0
_exptl_absorpt_coefficient_mu 0.341
_exptl_absorpt_correction_T_max 0.9602
_exptl_absorpt_correction_T_min 0.9349
_exptl_absorpt_correction_type multi-scan
_exptl_absorpt_process_details '(SADABS; Bruker, 1997)'
_exptl_crystal_colour colorless
_exptl_crystal_density_diffrn 1.386
_exptl_crystal_density_method 'not measured'
_exptl_crystal_description block
_exptl_crystal_F_000 1680
_exptl_crystal_size_max 0.20
_exptl_crystal_size_mid 0.14
_exptl_crystal_size_min 0.12
_refine_diff_density_max 0.418
_refine_diff_density_min -0.294
_refine_ls_extinction_method none
_refine_ls_goodness_of_fit_ref 0.995
_refine_ls_hydrogen_treatment mixed
_refine_ls_matrix_type full
_refine_ls_number_parameters 533
_refine_ls_number_reflns 7997
_refine_ls_number_restraints 156
_refine_ls_restrained_S_all 1.099
_refine_ls_R_factor_all 0.1584
_refine_ls_R_factor_gt 0.0618
_refine_ls_shift/su_max 0.000
_refine_ls_shift/su_mean 0.000
_refine_ls_structure_factor_coef Fsqd
_refine_ls_weighting_details 'calc w=1/[\s^2^(Fo^2^)+(0.04P)^2^] where P=(Fo^2^+2Fc^2^)/3'
_refine_ls_weighting_scheme calc
_refine_ls_wR_factor_gt 0.1468
_refine_ls_wR_factor_ref 0.1873
_reflns_number_gt 3476
_reflns_number_total 7997
_reflns_threshold_expression I>2\s(I)
_cod_data_source_file lh2431.cif
_cod_data_source_block I
_cod_depositor_comments
;
The following automatic conversions were performed:
'_symmetry_cell_setting' value 'Monoclinic' changed to 'monoclinic'
according to '/home/saulius/struct/CIF-dictionaries/cif_core.dic'
dictionary named 'cif_core.dic' version 2.4.1 from 2010-06-29.

Automatic conversion script
Id: cif_fix_enum 1527 2010-12-29 10:47:43Z saulius 

The following automatic conversions were performed:

'_symmetry_cell_setting' value 'Monoclinic' changed to 'monoclinic'
according to /home/saulius/struct/CIF-dictionaries/cif_core.dic
dictionary named 'cif_core.dic' version 2.4.1 from 2010-06-29.

Automatic conversion script
Id: cif_fix_values 1715 2011-07-08 13:25:40Z adriana 
;
_cod_original_cell_volume 3880.8(12)
_cod_original_sg_symbol_H-M 'P 21/n'
_cod_database_code 2214325
_cod_database_fobs_code 2214325

loop_
_symmetry_equiv_pos_as_xyz
'x, y, z'
'-x+1/2, y+1/2, -z+1/2'
'-x, -y, -z'
'x-1/2, -y-1/2, z-1/2'

loop_
_atom_site_type_symbol
_atom_site_label
_atom_site_fract_x
_atom_site_fract_y
_atom_site_fract_z
_atom_site_U_iso_or_equiv
_atom_site_adp_type
_atom_site_calc_flag
_atom_site_refinement_flags
_atom_site_occupancy
_atom_site_disorder_assembly
_atom_site_disorder_group
S S1 0.87631(13) 0.26060(17) 0.11320(4) 0.0945(5) Uani d . 1 . .
S S2 0.13158(12) 0.17445(15) 0.39331(4) 0.0845(5) Uani d . 1 . .
Cl Cl1 0.95342(8) 0.50699(9) 0.22049(3) 0.0532(3) Uani d . 1 . .
Cl Cl2 0.45144(9) 0.43229(10) 0.22268(3) 0.0567(3) Uani d . 1 . .
F F4 0.6149(10) 0.3307(14) 0.0024(4) 0.160(5) Uani d PU 0.59(2) A 1
F F5 0.4496(17) 0.2631(12) -0.0181(4) 0.154(4) Uani d PU 0.59(2) A 1
F F6 0.4203(15) 0.3934(11) 0.0185(3) 0.137(5) Uani d PU 0.59(2) A 1
F F4' 0.570(2) 0.260(2) -0.0160(5) 0.160(7) Uani d PU 0.41(2) A 2
F F5' 0.376(2) 0.2455(18) -0.0130(5) 0.152(7) Uani d PU 0.41(2) A 2
F F6' 0.503(2) 0.3963(16) 0.0258(4) 0.129(6) Uani d PU 0.41(2) A 2
O O1 0.9179(3) 0.1508(3) 0.19011(9) 0.0654(9) Uani d . 1 . .
O O2 0.0775(3) 0.2832(3) 0.31653(8) 0.0616(8) Uani d . 1 . .
N N1 0.7286(3) 0.2251(3) 0.29390(9) 0.0439(8) Uani d D 1 . .
H H1A 0.669(3) 0.163(3) 0.2889(11) 0.064(13) Uiso d D 1 . .
N N2 0.6407(3) 0.3079(3) 0.36817(10) 0.0554(9) Uani d . 1 . .
N N3 0.2638(3) 0.2183(3) 0.21098(9) 0.0397(8) Uani d D 1 . .
H H3A 0.330(3) 0.276(4) 0.2164(12) 0.086(16) Uiso d D 1 . .
N N4 0.3515(3) 0.1331(3) 0.13693(9) 0.0492(9) Uani d . 1 . .
C C1 0.7761(6) 0.3490(6) 0.08685(14) 0.100(2) Uani d . 1 . .
H H1 0.7895 0.3684 0.0612 0.120 Uiso calc R 1 . .
C C2 0.6737(5) 0.3892(5) 0.10693(15) 0.0781(15) Uani d . 1 . .
H H2 0.6084 0.4377 0.0966 0.094 Uiso calc R 1 . .
C C3 0.6785(4) 0.3486(4) 0.14507(12) 0.0557(11) Uani d . 1 . .
H H3 0.6167 0.3681 0.1630 0.067 Uiso calc R 1 . .
C C4 0.7836(4) 0.2773(4) 0.15315(12) 0.0538(11) Uani d . 1 . .
C C5 0.8246(4) 0.2186(4) 0.18879(12) 0.0492(11) Uani d . 1 . .
C C6 0.7438(4) 0.2431(4) 0.22355(11) 0.0540(11) Uani d . 1 . .
H H6A 0.7150 0.3308 0.2232 0.065 Uiso calc R 1 . .
H H6B 0.6699 0.1885 0.2227 0.065 Uiso calc R 1 . .
C C7 0.8153(3) 0.2185(4) 0.26006(11) 0.0489(11) Uani d . 1 . .
H H7A 0.8542 0.1350 0.2589 0.059 Uiso calc R 1 . .
H H7B 0.8820 0.2813 0.2629 0.059 Uiso calc R 1 . .
C C8 0.6711(4) 0.3527(4) 0.29960(12) 0.0545(11) Uani d . 1 . .
H H8A 0.6261 0.3777 0.2766 0.065 Uiso calc R 1 . .
H H8B 0.7372 0.4148 0.3043 0.065 Uiso calc R 1 . .
C C9 0.5804(4) 0.3512(4) 0.33305(12) 0.0583(12) Uani d . 1 . .
H H9A 0.5472 0.4363 0.3369 0.070 Uiso calc R 1 . .
H H9B 0.5098 0.2955 0.3271 0.070 Uiso calc R 1 . .
C C10 0.7027(4) 0.1857(4) 0.36287(12) 0.0602(12) Uani d . 1 . .
H H10A 0.6392 0.1208 0.3583 0.072 Uiso calc R 1 . .
H H10B 0.7479 0.1634 0.3861 0.072 Uiso calc R 1 . .
C C11 0.7940(4) 0.1878(4) 0.32990(12) 0.0551(11) Uani d U 1 . .
H H11A 0.8616 0.2478 0.3353 0.066 Uiso calc R 1 . .
H H11B 0.8314 0.1040 0.3268 0.066 Uiso calc R 1 . .
C C12 0.5690(4) 0.3231(5) 0.40204(14) 0.0648(13) Uani d U 1 . .
C C13 0.6025(5) 0.2608(5) 0.43516(15) 0.0832(16) Uani d U 1 . .
H H13A 0.6717 0.2062 0.4350 0.100 Uiso calc R 1 . .
C C14 0.5359(6) 0.2777(7) 0.46829(18) 0.102(2) Uani d DU 1 B .
C C15 0.4349(7) 0.3582(8) 0.4698(2) 0.131(3) Uani d U 1 . .
H H15A 0.3931 0.3724 0.4927 0.157 Uiso calc R 1 . .
C C16 0.3960(6) 0.4176(7) 0.4372(2) 0.133(3) Uani d U 1 . .
H H16A 0.3242 0.4688 0.4375 0.159 Uiso calc R 1 . .
C C17 0.4637(6) 0.4017(6) 0.40344(18) 0.108(2) Uani d U 1 . .
H H17A 0.4379 0.4445 0.3815 0.129 Uiso calc R 1 . .
C C18 0.5752(7) 0.2091(8) 0.5042(3) 0.152(3) Uani d DU 1 . .
F F1 0.6814(12) 0.1474(16) 0.5034(5) 0.212(10) Uani d PDU 0.40 B 1
F F2 0.4798(13) 0.1113(12) 0.5086(4) 0.222(8) Uani d PDU 0.40 B 1
F F3 0.5516(15) 0.2816(12) 0.5349(3) 0.191(6) Uani d PDU 0.40 B 1
F F1' 0.6351(9) 0.0965(7) 0.4965(2) 0.139(3) Uani d PDU 0.60 B 2
F F2' 0.4833(10) 0.1807(13) 0.5273(3) 0.231(5) Uani d PDU 0.60 B 2
F F3' 0.6644(7) 0.2900(8) 0.5220(2) 0.184(4) Uani d PDU 0.60 B 2
C C19 0.2390(5) 0.0884(5) 0.41821(14) 0.0835(16) Uani d . 1 . .
H H19 0.2303 0.0700 0.4441 0.100 Uiso calc R 1 . .
C C20 0.3376(4) 0.0491(4) 0.39733(13) 0.0668(13) Uani d . 1 . .
H H20 0.4048 0.0012 0.4067 0.080 Uiso calc R 1 . .
C C21 0.3257(4) 0.0905(4) 0.35889(12) 0.0516(11) Uani d . 1 . .
H H21 0.3852 0.0728 0.3400 0.062 Uiso calc R 1 . .
C C22 0.2179(4) 0.1591(4) 0.35233(11) 0.0476(10) Uani d . 1 . .
C C23 0.1737(4) 0.2176(4) 0.31697(11) 0.0460(10) Uani d . 1 . .
C C24 0.2519(3) 0.1999(4) 0.28165(11) 0.0505(11) Uani d . 1 . .
H H24A 0.2840 0.1134 0.2811 0.061 Uiso calc R 1 . .
H H24B 0.3239 0.2570 0.2827 0.061 Uiso calc R 1 . .
C C25 0.1788(3) 0.2249(4) 0.24523(11) 0.0442(10) Uani d . 1 . .
H H25A 0.1118 0.1624 0.2427 0.053 Uiso calc R 1 . .
H H25B 0.1401 0.3086 0.2465 0.053 Uiso calc R 1 . .
C C26 0.3225(4) 0.0914(4) 0.20559(11) 0.0498(11) Uani d . 1 . .
H H26A 0.2571 0.0285 0.2010 0.060 Uiso calc R 1 . .
H H26B 0.3676 0.0673 0.2286 0.060 Uiso calc R 1 . .
C C27 0.4123(4) 0.0936(4) 0.17252(11) 0.0532(11) Uani d . 1 . .
H H27A 0.4812 0.1516 0.1782 0.064 Uiso calc R 1 . .
H H27B 0.4480 0.0092 0.1692 0.064 Uiso calc R 1 . .
C C28 0.2864(4) 0.2552(4) 0.14174(12) 0.0530(11) Uani d . 1 . .
H H28A 0.2398 0.2750 0.1186 0.064 Uiso calc R 1 . .
H H28B 0.3486 0.3219 0.1457 0.064 Uiso calc R 1 . .
C C29 0.1965(4) 0.2530(4) 0.17514(11) 0.0532(11) Uani d . 1 . .
H H29A 0.1579 0.3363 0.1781 0.064 Uiso calc R 1 . .
H H29B 0.1297 0.1918 0.1703 0.064 Uiso calc R 1 . .
C C30 0.4274(4) 0.1209(4) 0.10424(12) 0.0562(11) Uani d . 1 . .
C C31 0.5111(5) 0.0189(5) 0.10076(15) 0.0978(19) Uani d . 1 . .
H H31A 0.5173 -0.0409 0.1203 0.117 Uiso calc R 1 . .
C C32 0.5852(6) 0.0065(7) 0.0684(2) 0.126(2) Uani d . 1 . .
H H32A 0.6419 -0.0610 0.0669 0.152 Uiso calc R 1 . .
C C33 0.5778(6) 0.0897(7) 0.03866(17) 0.104(2) Uani d . 1 . .
H H33A 0.6267 0.0794 0.0168 0.125 Uiso calc R 1 . .
C C34 0.4960(5) 0.1886(6) 0.04236(15) 0.0806(15) Uani d . 1 A .
C C35 0.4210(4) 0.2047(5) 0.07409(13) 0.0644(13) Uani d . 1 . .
H H35A 0.3653 0.2731 0.0752 0.077 Uiso calc R 1 . .
C C36 0.4935(10) 0.2888(9) 0.0119(2) 0.124(3) Uani d . 1 . .

loop_
_atom_site_aniso_label
_atom_site_aniso_U_11
_atom_site_aniso_U_22
_atom_site_aniso_U_33
_atom_site_aniso_U_12
_atom_site_aniso_U_13
_atom_site_aniso_U_23
S1 0.0841(10) 0.1419(15) 0.0576(9) 0.0016(9) 0.0215(7) -0.0117(9)
S2 0.0848(10) 0.1166(12) 0.0520(8) 0.0144(8) 0.0242(7) -0.0045(8)
Cl1 0.0477(6) 0.0448(7) 0.0672(8) 0.0020(5) 0.0027(5) 0.0029(5)
Cl2 0.0492(6) 0.0460(7) 0.0749(8) -0.0021(5) 0.0017(5) -0.0066(6)
F4 0.144(7) 0.195(8) 0.142(8) -0.050(6) 0.040(6) 0.054(6)
F5 0.176(10) 0.189(7) 0.097(6) -0.023(8) -0.038(7) 0.022(5)
F6 0.173(9) 0.129(6) 0.108(6) 0.029(6) 0.059(6) 0.047(5)
F4' 0.167(10) 0.201(11) 0.111(9) -0.018(8) 0.069(8) 0.027(7)
F5' 0.152(10) 0.177(10) 0.127(9) 0.019(8) -0.020(8) 0.025(7)
F6' 0.169(11) 0.117(8) 0.100(7) -0.012(8) 0.004(8) 0.035(6)
O1 0.0550(18) 0.066(2) 0.075(2) 0.0076(16) 0.0098(16) -0.0073(17)
O2 0.0543(18) 0.064(2) 0.066(2) 0.0113(16) 0.0070(15) -0.0064(16)
N1 0.0398(19) 0.039(2) 0.053(2) -0.0027(17) 0.0023(16) 0.0015(17)
N2 0.056(2) 0.057(2) 0.053(2) 0.0002(18) 0.0019(18) -0.0038(19)
N3 0.0378(18) 0.039(2) 0.042(2) 0.0011(16) 0.0020(15) 0.0046(15)
N4 0.059(2) 0.050(2) 0.038(2) 0.0023(17) 0.0003(17) 0.0005(16)
C1 0.119(5) 0.144(6) 0.037(3) -0.031(4) 0.010(3) 0.002(3)
C2 0.087(4) 0.086(4) 0.061(4) -0.018(3) -0.008(3) 0.005(3)
C3 0.063(3) 0.055(3) 0.049(3) -0.013(2) 0.007(2) 0.000(2)
C4 0.049(3) 0.064(3) 0.048(3) -0.014(2) 0.007(2) -0.009(2)
C5 0.043(2) 0.048(3) 0.057(3) -0.012(2) 0.005(2) -0.010(2)
C6 0.046(2) 0.063(3) 0.054(3) 0.000(2) 0.009(2) 0.001(2)
C7 0.040(2) 0.050(3) 0.057(3) 0.0002(19) 0.002(2) 0.004(2)
C8 0.060(3) 0.038(3) 0.066(3) 0.005(2) 0.006(2) 0.002(2)
C9 0.063(3) 0.047(3) 0.065(3) 0.009(2) 0.007(2) 0.006(2)
C10 0.066(3) 0.070(3) 0.045(3) 0.010(2) -0.002(2) 0.011(2)
C11 0.055(2) 0.062(3) 0.048(3) 0.010(2) -0.006(2) 0.011(2)
C12 0.057(3) 0.075(3) 0.062(3) -0.012(2) 0.006(2) -0.015(3)
C13 0.072(3) 0.122(4) 0.056(3) -0.004(3) 0.008(3) 0.001(3)
C14 0.094(4) 0.153(6) 0.061(4) -0.004(4) 0.009(3) -0.003(4)
C15 0.125(5) 0.179(7) 0.088(5) 0.010(5) 0.029(4) -0.033(5)
C16 0.117(5) 0.161(6) 0.120(6) 0.040(4) 0.031(5) -0.021(5)
C17 0.116(4) 0.119(5) 0.088(4) 0.039(4) 0.023(3) -0.013(4)
C18 0.120(6) 0.194(8) 0.142(7) 0.012(6) 0.045(6) -0.013(6)
F1 0.210(12) 0.231(13) 0.194(12) -0.015(9) -0.021(8) 0.046(9)
F2 0.255(12) 0.207(11) 0.205(12) 0.011(9) 0.029(9) -0.011(9)
F3 0.234(10) 0.224(10) 0.114(8) -0.061(9) 0.019(8) 0.005(7)
F1' 0.169(6) 0.177(7) 0.070(4) -0.007(6) 0.020(4) 0.049(4)
F2' 0.253(8) 0.299(10) 0.141(7) 0.016(8) 0.117(6) 0.045(7)
F3' 0.177(6) 0.250(8) 0.126(6) 0.073(6) -0.054(5) -0.071(5)
C19 0.111(4) 0.099(4) 0.040(3) -0.001(3) 0.001(3) 0.003(3)
C20 0.078(3) 0.069(3) 0.054(3) 0.001(3) -0.006(3) 0.000(3)
C21 0.057(3) 0.052(3) 0.045(3) -0.010(2) 0.006(2) -0.004(2)
C22 0.048(2) 0.050(3) 0.045(3) -0.003(2) 0.0085(19) -0.004(2)
C23 0.044(2) 0.042(3) 0.052(3) -0.006(2) 0.004(2) -0.004(2)
C24 0.043(2) 0.066(3) 0.042(3) 0.004(2) 0.0051(19) 0.005(2)
C25 0.041(2) 0.045(3) 0.047(3) 0.0006(18) 0.0030(19) 0.0085(19)
C26 0.062(3) 0.045(3) 0.042(3) 0.008(2) 0.003(2) 0.009(2)
C27 0.061(3) 0.050(3) 0.048(3) 0.013(2) 0.002(2) 0.002(2)
C28 0.056(3) 0.056(3) 0.047(3) 0.008(2) -0.001(2) 0.010(2)
C29 0.048(2) 0.062(3) 0.050(3) 0.008(2) -0.006(2) 0.011(2)
C30 0.067(3) 0.056(3) 0.046(3) -0.004(2) 0.004(2) -0.008(2)
C31 0.140(5) 0.089(4) 0.064(4) 0.036(4) 0.034(3) 0.004(3)
C32 0.147(6) 0.146(7) 0.086(5) 0.052(5) 0.033(4) -0.014(5)
C33 0.118(5) 0.131(6) 0.063(4) 0.009(4) 0.037(4) -0.013(4)
C34 0.093(4) 0.095(4) 0.053(4) -0.012(3) 0.019(3) -0.003(3)
C35 0.072(3) 0.074(3) 0.047(3) -0.002(2) 0.007(2) 0.003(3)
C36 0.169(9) 0.149(8) 0.054(5) -0.003(7) 0.031(5) -0.002(5)

loop_
_atom_type_symbol
_atom_type_description
_atom_type_scat_dispersion_real
_atom_type_scat_dispersion_imag
_atom_type_scat_source
C C 0.0033 0.0016 'International Tables Vol C Tables 4.2.6.8 and 6.1.1.4'
H H 0.0000 0.0000 'International Tables Vol C Tables 4.2.6.8 and 6.1.1.4'
N N 0.0061 0.0033 'International Tables Vol C Tables 4.2.6.8 and 6.1.1.4'
O O 0.0106 0.0060 'International Tables Vol C Tables 4.2.6.8 and 6.1.1.4'
F F 0.0171 0.0103 'International Tables Vol C Tables 4.2.6.8 and 6.1.1.4'
Cl Cl 0.1484 0.1585 'International Tables Vol C Tables 4.2.6.8 and 6.1.1.4'
S S 0.1246 0.1234 'International Tables Vol C Tables 4.2.6.8 and 6.1.1.4'

loop_
_geom_angle_atom_site_label_1
_geom_angle_atom_site_label_2
_geom_angle_atom_site_label_3
_geom_angle
C1 S1 C4 91.7(3)
C19 S2 C22 91.3(2)
C8 N1 C11 108.3(3)
C8 N1 C7 113.5(3)
C11 N1 C7 111.8(3)
C8 N1 H1A 112(2)
C11 N1 H1A 107(2)
C7 N1 H1A 104(2)
C12 N2 C10 116.7(4)
C12 N2 C9 115.8(4)
C10 N2 C9 111.5(3)
C26 N3 C29 108.3(3)
C26 N3 C25 113.3(3)
C29 N3 C25 112.0(3)
C26 N3 H3A 107(3)
C29 N3 H3A 111(3)
C25 N3 H3A 105(3)
C30 N4 C27 114.6(3)
C30 N4 C28 116.3(3)
C27 N4 C28 110.9(3)
C2 C1 S1 112.9(4)
C2 C1 H1 123.5
S1 C1 H1 123.5
C1 C2 C3 111.7(5)
C1 C2 H2 124.2
C3 C2 H2 124.2
C4 C3 C2 113.1(4)
C4 C3 H3 123.5
C2 C3 H3 123.5
C3 C4 C5 130.5(4)
C3 C4 S1 110.6(3)
C5 C4 S1 118.9(3)
O1 C5 C4 121.4(4)
O1 C5 C6 121.9(4)
C4 C5 C6 116.7(4)
C7 C6 C5 111.7(3)
C7 C6 H6A 109.3
C5 C6 H6A 109.3
C7 C6 H6B 109.3
C5 C6 H6B 109.3
H6A C6 H6B 107.9
N1 C7 C6 110.8(3)
N1 C7 H7A 109.5
C6 C7 H7A 109.5
N1 C7 H7B 109.5
C6 C7 H7B 109.5
H7A C7 H7B 108.1
N1 C8 C9 110.7(3)
N1 C8 H8A 109.5
C9 C8 H8A 109.5
N1 C8 H8B 109.5
C9 C8 H8B 109.5
H8A C8 H8B 108.1
N2 C9 C8 112.2(3)
N2 C9 H9A 109.2
C8 C9 H9A 109.2
N2 C9 H9B 109.2
C8 C9 H9B 109.2
H9A C9 H9B 107.9
N2 C10 C11 112.0(3)
N2 C10 H10A 109.2
C11 C10 H10A 109.2
N2 C10 H10B 109.2
C11 C10 H10B 109.2
H10A C10 H10B 107.9
N1 C11 C10 110.7(3)
N1 C11 H11A 109.5
C10 C11 H11A 109.5
N1 C11 H11B 109.5
C10 C11 H11B 109.5
H11A C11 H11B 108.1
C13 C12 C17 117.3(5)
C13 C12 N2 120.8(5)
C17 C12 N2 121.8(5)
C14 C13 C12 121.3(6)
C14 C13 H13A 119.4
C12 C13 H13A 119.4
C15 C14 C13 121.1(7)
C15 C14 C18 118.7(6)
C13 C14 C18 120.2(6)
C14 C15 C16 119.2(7)
C14 C15 H15A 120.4
C16 C15 H15A 120.4
C15 C16 C17 120.0(7)
C15 C16 H16A 120.0
C17 C16 H16A 120.0
C12 C17 C16 121.0(6)
C12 C17 H17A 119.5
C16 C17 H17A 119.5
F1 C18 F2' 123.1(13)
F1 C18 F3 117.5(11)
F2' C18 F3 59.5(7)
F1 C18 F1' 33.2(9)
F2' C18 F1' 105.7(8)
F3 C18 F1' 137.3(11)
F1 C18 F3' 74.4(9)
F2' C18 F3' 111.4(10)
F3 C18 F3' 55.3(7)
F1' C18 F3' 107.3(8)
F1 C18 F2 104.5(10)
F2' C18 F2 41.3(7)
F3 C18 F2 100.7(9)
F1' C18 F2 74.4(8)
F3' C18 F2 147.5(11)
F1 C18 C14 117.4(9)
F2' C18 C14 115.0(8)
F3 C18 C14 110.2(8)
F1' C18 C14 112.1(7)
F3' C18 C14 105.2(7)
F2 C18 C14 103.7(8)
C20 C19 S2 114.0(4)
C20 C19 H19 123.0
S2 C19 H19 123.0
C19 C20 C21 110.7(4)
C19 C20 H20 124.6
C21 C20 H20 124.6
C22 C21 C20 113.2(4)
C22 C21 H21 123.4
C20 C21 H21 123.4
C21 C22 C23 129.1(4)
C21 C22 S2 110.8(3)
C23 C22 S2 120.1(3)
O2 C23 C22 120.8(4)
O2 C23 C24 121.1(4)
C22 C23 C24 118.1(4)
C23 C24 C25 113.0(3)
C23 C24 H24A 109.0
C25 C24 H24A 109.0
C23 C24 H24B 109.0
C25 C24 H24B 109.0
H24A C24 H24B 107.8
N3 C25 C24 111.0(3)
N3 C25 H25A 109.4
C24 C25 H25A 109.4
N3 C25 H25B 109.4
C24 C25 H25B 109.4
H25A C25 H25B 108.0
N3 C26 C27 110.5(3)
N3 C26 H26A 109.5
C27 C26 H26A 109.5
N3 C26 H26B 109.5
C27 C26 H26B 109.5
H26A C26 H26B 108.1
N4 C27 C26 112.5(3)
N4 C27 H27A 109.1
C26 C27 H27A 109.1
N4 C27 H27B 109.1
C26 C27 H27B 109.1
H27A C27 H27B 107.8
N4 C28 C29 111.9(3)
N4 C28 H28A 109.2
C29 C28 H28A 109.2
N4 C28 H28B 109.2
C29 C28 H28B 109.2
H28A C28 H28B 107.9
N3 C29 C28 110.8(3)
N3 C29 H29A 109.5
C28 C29 H29A 109.5
N3 C29 H29B 109.5
C28 C29 H29B 109.5
H29A C29 H29B 108.1
C35 C30 C31 117.1(4)
C35 C30 N4 122.6(4)
C31 C30 N4 120.3(4)
C32 C31 C30 120.2(5)
C32 C31 H31A 119.9
C30 C31 H31A 119.9
C33 C32 C31 122.2(6)
C33 C32 H32A 118.9
C31 C32 H32A 118.9
C34 C33 C32 117.1(5)
C34 C33 H33A 121.5
C32 C33 H33A 121.5
C33 C34 C35 122.6(5)
C33 C34 C36 118.7(6)
C35 C34 C36 118.5(6)
C30 C35 C34 120.8(5)
C30 C35 H35A 119.6
C34 C35 H35A 119.6
F5 C36 F6' 126.5(13)
F5 C36 F4' 61.7(9)
F6' C36 F4' 117.1(15)
F5 C36 F6 96.4(12)
F6' C36 F6 41.0(7)
F4' C36 F6 131.8(10)
F5 C36 F4 102.9(9)
F6' C36 F4 74.2(12)
F4' C36 F4 47.5(9)
F6 C36 F4 108.0(11)
F5 C36 C34 118.6(11)
F6' C36 C34 111.1(9)
F4' C36 C34 111.0(10)
F6 C36 C34 117.1(7)
F4 C36 C34 111.9(8)
F5 C36 F5' 30.2(10)
F6' C36 F5' 123.2(15)
F4' C36 F5' 90.5(14)
F6 C36 F5' 83.0(12)
F4 C36 F5' 133.0(10)
C34 C36 F5' 101.7(10)

loop_
_geom_bond_atom_site_label_1
_geom_bond_atom_site_label_2
_geom_bond_distance
S1 C1 1.683(6)
S1 C4 1.716(4)
S2 C19 1.692(5)
S2 C22 1.707(4)
F4 C36 1.397(14)
F5 C36 1.178(13)
F6 C36 1.363(13)
F4' C36 1.303(15)
F5' C36 1.58(2)
F6' C36 1.234(17)
O1 C5 1.218(4)
O2 C23 1.228(4)
N1 C8 1.484(5)
N1 C11 1.488(5)
N1 C7 1.499(5)
N1 H1A 0.93(3)
N2 C12 1.416(5)
N2 C10 1.452(5)
N2 C9 1.456(5)
N3 C26 1.482(5)
N3 C29 1.486(5)
N3 C25 1.499(4)
N3 H3A 0.94(3)
N4 C30 1.403(5)
N4 C27 1.461(5)
N4 C28 1.465(5)
C1 C2 1.358(6)
C1 H1 0.9300
C2 C3 1.401(6)
C2 H2 0.9300
C3 C4 1.369(5)
C3 H3 0.9300
C4 C5 1.456(6)
C5 C6 1.508(5)
C6 C7 1.505(5)
C6 H6A 0.9700
C6 H6B 0.9700
C7 H7A 0.9700
C7 H7B 0.9700
C8 C9 1.513(5)
C8 H8A 0.9700
C8 H8B 0.9700
C9 H9A 0.9700
C9 H9B 0.9700
C10 C11 1.504(5)
C10 H10A 0.9700
C10 H10B 0.9700
C11 H11A 0.9700
C11 H11B 0.9700
C12 C13 1.376(6)
C12 C17 1.387(6)
C13 C14 1.367(7)
C13 H13A 0.9300
C14 C15 1.363(8)
C14 C18 1.505(10)
C15 C16 1.363(9)
C15 H15A 0.9300
C16 C17 1.389(8)
C16 H16A 0.9300
C17 H17A 0.9300
C18 F1 1.296(9)
C18 F2' 1.298(8)
C18 F3 1.340(9)
C18 F1' 1.368(8)
C18 F3' 1.413(8)
C18 F2 1.448(9)
C19 C20 1.339(6)
C19 H19 0.9300
C20 C21 1.418(6)
C20 H20 0.9300
C21 C22 1.367(5)
C21 H21 0.9300
C22 C23 1.458(5)
C23 C24 1.498(5)
C24 C25 1.512(5)
C24 H24A 0.9700
C24 H24B 0.9700
C25 H25A 0.9700
C25 H25B 0.9700
C26 C27 1.497(5)
C26 H26A 0.9700
C26 H26B 0.9700
C27 H27A 0.9700
C27 H27B 0.9700
C28 C29 1.507(5)
C28 H28A 0.9700
C28 H28B 0.9700
C29 H29A 0.9700
C29 H29B 0.9700
C30 C35 1.375(6)
C30 C31 1.395(6)
C31 C32 1.384(7)
C31 H31A 0.9300
C32 C33 1.359(8)
C32 H32A 0.9300
C33 C34 1.357(7)
C33 H33A 0.9300
C34 C35 1.375(6)
C34 C36 1.498(9)
C35 H35A 0.9300

loop_
_geom_hbond_atom_site_label_D
_geom_hbond_atom_site_label_H
_geom_hbond_atom_site_label_A
_geom_hbond_site_symmetry_A
_geom_hbond_distance_DH
_geom_hbond_distance_HA
_geom_hbond_distance_DA
_geom_hbond_angle_DHA
N3 H3A Cl2 . 0.94(3) 2.10(3) 3.025(3) 168(4)
N1 H1A Cl1 2_645 0.93(3) 2.11(3) 3.033(3) 174(3)

loop_
_geom_torsion_atom_site_label_1
_geom_torsion_atom_site_label_2
_geom_torsion_atom_site_label_3
_geom_torsion_atom_site_label_4
_geom_torsion
C4 S1 C1 C2 -1.0(4)
S1 C1 C2 C3 1.1(6)
C1 C2 C3 C4 -0.7(6)
C2 C3 C4 C5 179.4(4)
C2 C3 C4 S1 -0.1(5)
C1 S1 C4 C3 0.6(4)
C1 S1 C4 C5 -178.9(4)
C3 C4 C5 O1 175.2(4)
S1 C4 C5 O1 -5.4(5)
C3 C4 C5 C6 -3.2(6)
S1 C4 C5 C6 176.3(3)
O1 C5 C6 C7 21.4(6)
C4 C5 C6 C7 -160.3(3)
C8 N1 C7 C6 -63.1(4)
C11 N1 C7 C6 174.0(3)
C5 C6 C7 N1 -171.9(3)
C11 N1 C8 C9 -57.8(4)
C7 N1 C8 C9 177.5(3)
C12 N2 C9 C8 170.1(3)
C10 N2 C9 C8 -53.4(5)
N1 C8 C9 N2 56.2(5)
C12 N2 C10 C11 -169.9(3)
C9 N2 C10 C11 54.0(5)
C8 N1 C11 C10 58.5(4)
C7 N1 C11 C10 -175.8(3)
N2 C10 C11 N1 -57.4(5)
C10 N2 C12 C13 30.9(6)
C9 N2 C12 C13 165.2(4)
C10 N2 C12 C17 -149.8(5)
C9 N2 C12 C17 -15.5(6)
C17 C12 C13 C14 -1.2(8)
N2 C12 C13 C14 178.1(5)
C12 C13 C14 C15 -0.9(9)
C12 C13 C14 C18 -179.6(5)
C13 C14 C15 C16 3.4(11)
C18 C14 C15 C16 -177.9(7)
C14 C15 C16 C17 -3.8(12)
C13 C12 C17 C16 0.7(9)
N2 C12 C17 C16 -178.6(5)
C15 C16 C17 C12 1.8(11)
C15 C14 C18 F1 -170.6(11)
C13 C14 C18 F1 8.2(13)
C15 C14 C18 F2' 32.4(12)
C13 C14 C18 F2' -148.8(9)
C15 C14 C18 F3 -32.4(11)
C13 C14 C18 F3 146.4(9)
C15 C14 C18 F1' 153.2(8)
C13 C14 C18 F1' -28.0(9)
C15 C14 C18 F3' -90.5(8)
C13 C14 C18 F3' 88.3(8)
C15 C14 C18 F2 74.7(10)
C13 C14 C18 F2 -106.5(9)
C22 S2 C19 C20 0.5(4)
S2 C19 C20 C21 -0.2(6)
C19 C20 C21 C22 -0.3(6)
C20 C21 C22 C23 179.5(4)
C20 C21 C22 S2 0.6(4)
C19 S2 C22 C21 -0.6(3)
C19 S2 C22 C23 -179.6(3)
C21 C22 C23 O2 -175.4(4)
S2 C22 C23 O2 3.3(5)
C21 C22 C23 C24 2.1(6)
S2 C22 C23 C24 -179.2(3)
O2 C23 C24 C25 -21.7(5)
C22 C23 C24 C25 160.8(3)
C26 N3 C25 C24 61.9(4)
C29 N3 C25 C24 -175.3(3)
C23 C24 C25 N3 174.6(3)
C29 N3 C26 C27 58.7(4)
C25 N3 C26 C27 -176.4(3)
C30 N4 C27 C26 -172.1(3)
C28 N4 C27 C26 53.7(4)
N3 C26 C27 N4 -57.4(4)
C30 N4 C28 C29 173.5(3)
C27 N4 C28 C29 -53.1(4)
C26 N3 C29 C28 -58.7(4)
C25 N3 C29 C28 175.7(3)
N4 C28 C29 N3 56.8(4)
C27 N4 C30 C35 -145.6(4)
C28 N4 C30 C35 -14.0(6)
C27 N4 C30 C31 36.2(6)
C28 N4 C30 C31 167.8(4)
C35 C30 C31 C32 1.2(8)
N4 C30 C31 C32 179.5(5)
C30 C31 C32 C33 -1.5(11)
C31 C32 C33 C34 1.5(11)
C32 C33 C34 C35 -1.3(9)
C32 C33 C34 C36 174.6(7)
C31 C30 C35 C34 -1.0(7)
N4 C30 C35 C34 -179.3(4)
C33 C34 C35 C30 1.1(8)
C36 C34 C35 C30 -174.8(6)
C33 C34 C36 F5 71.9(16)
C35 C34 C36 F5 -112.1(14)
C33 C34 C36 F6' -128.6(14)
C35 C34 C36 F6' 47.5(17)
C33 C34 C36 F4' 4(2)
C35 C34 C36 F4' 179.6(17)
C33 C34 C36 F6 -173.2(12)
C35 C34 C36 F6 2.9(15)
C33 C34 C36 F4 -47.8(14)
C35 C34 C36 F4 128.3(11)
C33 C34 C36 F5' 98.7(10)
C35 C34 C36 F5' -85.3(9)
